data_7231474
loop_
_publ_author_name
'Escudero-Ad\'an, Eduardo C'
'Bauz\'a, Antonio'
'Lecomte, Claude'
'Frontera, Antonio'
'Ballester, Pablo'

_publ_section_title
;
 Boron triel bonding: a weak electrostatic interaction lacking
 electron-density descriptors.
;
_journal_issue 37
_journal_name_full 'Physical chemistry chemical physics : PCCP'
_journal_page_first 24192
_journal_page_last 24200
_journal_paper_doi 10.1039/c8cp04401e
_journal_volume 20
_journal_year 2018
_chemical_absolute_configuration ad
_chemical_formula_sum 'C5 H7 B Cl N O2'
_chemical_formula_weight 159.38
_space_group_IT_number 7
_space_group_name_Hall 'P -2yc'
_space_group_name_H-M_alt 'P 1 c 1'
_symmetry_cell_setting monoclinic
_symmetry_space_group_name_Hall 'P -2yc'
_symmetry_space_group_name_H-M 'P 1 c 1'
_atom_sites_solution_hydrogens difmap
_audit_creation_method SHELXL-2018/3
_audit_update_record
;
2018-06-05 deposited with the CCDC.
2018-08-30 downloaded from the CCDC.
;
_cell_angle_alpha 90
_cell_angle_beta 105.5034(8)
_cell_angle_gamma 90
_cell_formula_units_Z 2
_cell_length_a 6.20620(5)
_cell_length_b 5.25334(4)
_cell_length_c 11.18373(9)
_cell_measurement_reflns_used 25830
_cell_measurement_temperature 90(2)
_cell_measurement_theta_max 65.0110
_cell_measurement_theta_min 3.3830
_cell_volume 351.359(5)
_computing_cell_refinement 'CrystalClear-SM Expert 2.1 b29 (Rigaku, 2013)'
_computing_data_collection 'CrystalClear-SM Expert 2.1 b29 (Rigaku, 2013)'
_computing_data_reduction 'CrystalClear-SM Expert 2.1 b29 (Rigaku, 2013)'
_computing_molecular_graphics 'SHELXL-2018/3 (Sheldrick, 2018)'
_computing_publication_material 'SHELXL-2018/3 (Sheldrick, 2018)'
_computing_structure_refinement 'SHELXL-2018/3 (Sheldrick, 2018)'
_computing_structure_solution Sir2014
_diffrn_ambient_temperature 90(2)
_diffrn_detector_area_resol_mean 5.8140
_diffrn_detector_type 'PILATUS 200K'
_diffrn_measured_fraction_theta_full 1.000
_diffrn_measured_fraction_theta_max 0.949
_diffrn_measurement_device_type '1/4chi goniometer'
_diffrn_measurement_method
;
 Fullsphere data collection, phi and omega scans
;
_diffrn_radiation_monochromator 'Confocal Max Flux optic'
_diffrn_radiation_type MoK\a
_diffrn_radiation_wavelength 0.7107
_diffrn_reflns_av_R_equivalents 0.0121
_diffrn_reflns_av_unetI/netI 0.0090
_diffrn_reflns_Laue_measured_fraction_full 1.000
_diffrn_reflns_Laue_measured_fraction_max 0.949
_diffrn_reflns_limit_h_max 10
_diffrn_reflns_limit_h_min -14
_diffrn_reflns_limit_k_max 12
_diffrn_reflns_limit_k_min -12
_diffrn_reflns_limit_l_max 26
_diffrn_reflns_limit_l_min -26
_diffrn_reflns_number 31805
_diffrn_reflns_point_group_measured_fraction_full 0.980
_diffrn_reflns_point_group_measured_fraction_max 0.736
_diffrn_reflns_theta_full 25.242
_diffrn_reflns_theta_max 58.524
_diffrn_reflns_theta_min 3.407
_diffrn_source 'Microfocus rotating anode X-ray tube'
_diffrn_source_current 24
_diffrn_source_power 50
_diffrn_source_size '0.2 mm x 0.2 mm fine focus'
_diffrn_source_type 'Rigaku MicroMax-007HF'
_exptl_absorpt_coefficient_mu 0.467
_exptl_absorpt_correction_T_max 0.892
_exptl_absorpt_correction_T_min 0.686
_exptl_absorpt_correction_type multi-scan
_exptl_absorpt_process_details 'SADABS 2014/5'
_exptl_crystal_colour block
_exptl_crystal_density_diffrn 1.506
_exptl_crystal_description colourless
_exptl_crystal_F_000 164
_exptl_crystal_size_max 0.3
_exptl_crystal_size_mid 0.3
_exptl_crystal_size_min 0.25
_refine_diff_density_max 0.391
_refine_diff_density_min -0.209
_refine_diff_density_rms 0.051
_refine_ls_abs_structure_details
;
 Flack x determined using 2637 quotients [(I+)-(I-)]/[(I+)+(I-)]
 (Parsons, Flack and Wagner, Acta Cryst. B69 (2013) 249-259).
;
_refine_ls_abs_structure_Flack 0.010(6)
_refine_ls_extinction_method none
_refine_ls_goodness_of_fit_ref 0.450
_refine_ls_hydrogen_treatment refall
_refine_ls_matrix_type full
_refine_ls_number_parameters 119
_refine_ls_number_reflns 7501
_refine_ls_number_restraints 2
_refine_ls_restrained_S_all 0.450
_refine_ls_R_factor_all 0.0136
_refine_ls_R_factor_gt 0.0135
_refine_ls_shift/su_max 0.001
_refine_ls_shift/su_mean 0.000
_refine_ls_structure_factor_coef Fsqd
_refine_ls_weighting_details 'w=1/[\s^2^(Fo^2^)+(0.1000P)^2^] where P=(Fo^2^+2Fc^2^)/3'
_refine_ls_weighting_scheme calc
_refine_ls_wR_factor_gt 0.0457
_refine_ls_wR_factor_ref 0.0459
_reflns_Friedel_coverage 0.549
_reflns_Friedel_fraction_full 0.961
_reflns_Friedel_fraction_max 0.523
_reflns_number_gt 7484
_reflns_number_total 7501
_reflns_threshold_expression 'I > 2\s(I)'
_cod_data_source_file c8cp04401e2.cif
_cod_data_source_block BOH2N_Cl_2
_cod_depositor_comments
;
The following automatic conversions were performed:

'_symmetry_cell_setting' value 'Monoclinic' changed to 'monoclinic'
according to
/home/data/users/saulius/crontab/automatic-downloads/rss-feeds/RSC/lib/dictionaries/cif_core.dic
dictionary named 'cif_core.dic' version 2.4.2 from 2011-04-26.

'_exptl_absorpt_correction_type' value 'Multi-scan' changed to
'multi-scan' according to
/home/data/users/saulius/crontab/automatic-downloads/rss-feeds/RSC/lib/dictionaries/cif_core.dic
dictionary named 'cif_core.dic' version 2.4.2 from 2011-04-26.

Automatic conversion script
Id: cif_fix_values 4973 2017-02-22 13:04:09Z antanas 

 Adding full bibliography for 7231471--7231476.cif.
;
_cod_original_sg_symbol_H-M Pc
_cod_database_code 7231474
_shelx_shelxl_version_number 2018/3
_shelx_space_group_comment
;
The symmetry employed for this shelxl refinement is uniquely defined
by the following loop, which should always be used as a source of
symmetry information in preference to the above space-group names.
They are only intended as comments.
;
_shelx_estimated_absorpt_t_min 0.873
_shelx_estimated_absorpt_t_max 0.892

loop_
_space_group_symop_operation_xyz
'x, y, z'
'x, -y, z+1/2'

loop_
_atom_site_label
_atom_site_type_symbol
_atom_site_fract_x
_atom_site_fract_y
_atom_site_fract_z
_atom_site_U_iso_or_equiv
_atom_site_adp_type
_atom_site_occupancy
_atom_site_site_symmetry_order
_atom_site_calc_flag
Cl1 Cl 0.04986(2) -0.32535(2) 0.30580(2) 0.01088(1) Uani 1 1 d
O1 O 0.94859(4) 0.80629(4) 0.55399(3) 0.01488(3) Uani 1 1 d
O2 O 0.72955(3) 0.87893(3) 0.69346(2) 0.01265(2) Uani 1 1 d
H2O H 0.829(3) 0.999(3) 0.7256(16) 0.038(4) Uiso 1 1 d
N1 N 0.31836(3) 0.11851(3) 0.45657(2) 0.01163(2) Uani 1 1 d
C1 C 0.61091(3) 0.51059(4) 0.54737(2) 0.00981(2) Uani 1 1 d
C2 C 0.43852(4) 0.44791(4) 0.60158(2) 0.01149(2) Uani 1 1 d
C3 C 0.29335(4) 0.24978(4) 0.55497(2) 0.01225(2) Uani 1 1 d
C4 C 0.47902(5) 0.17144(4) 0.40056(3) 0.01242(3) Uani 1 1 d
C5 C 0.62880(4) 0.36665(5) 0.44484(2) 0.01180(2) Uani 1 1 d
B1 B 0.77646(4) 0.73996(5) 0.60141(2) 0.01062(3) Uani 1 1 d
H1 H 0.234(3) -0.007(3) 0.4295(15) 0.035(4) Uiso 1 1 d
H2 H 0.425(3) 0.544(3) 0.6700(16) 0.029(3) Uiso 1 1 d
H1O H 0.972(3) 0.734(4) 0.4815(17) 0.043(5) Uiso 1 1 d
H3 H 0.187(3) 0.192(2) 0.5819(15) 0.019(3) Uiso 1 1 d
H4 H 0.489(3) 0.068(3) 0.3383(15) 0.028(3) Uiso 1 1 d
H5 H 0.743(3) 0.407(3) 0.4089(14) 0.029(3) Uiso 1 1 d

loop_
_atom_site_aniso_label
_atom_site_aniso_U_11
_atom_site_aniso_U_22
_atom_site_aniso_U_33
_atom_site_aniso_U_23
_atom_site_aniso_U_13
_atom_site_aniso_U_12
Cl1 0.01196(2) 0.01043(2) 0.01032(2) -0.00017(1) 0.00310(1) -0.00052(1)
O1 0.01530(6) 0.01528(5) 0.01688(7) -0.00403(5) 0.00919(6) -0.00643(5)
O2 0.01380(5) 0.01204(4) 0.01355(5) -0.00310(4) 0.00614(4) -0.00275(3)
N1 0.01189(5) 0.01136(5) 0.01173(5) -0.00114(4) 0.00334(4) -0.00339(4)
C1 0.00984(5) 0.00999(4) 0.01016(5) -0.00067(4) 0.00366(4) -0.00183(3)
C2 0.01155(5) 0.01255(5) 0.01157(6) -0.00208(4) 0.00518(4) -0.00295(4)
C3 0.01148(5) 0.01343(5) 0.01297(6) -0.00130(5) 0.00522(5) -0.00371(4)
C4 0.01405(7) 0.01241(6) 0.01173(7) -0.00258(4) 0.00504(6) -0.00325(4)
C5 0.01241(6) 0.01251(5) 0.01191(6) -0.00215(5) 0.00571(5) -0.00312(5)
B1 0.01073(6) 0.01042(5) 0.01143(7) -0.00106(5) 0.00423(5) -0.00212(5)

loop_
_atom_type_symbol
_atom_type_description
_atom_type_scat_dispersion_real
_atom_type_scat_dispersion_imag
_atom_type_scat_source
C C 0.0034 0.0017 'International Tables Vol C Tables 4.2.6.8 and 6.1.1.4'
H H 0.0000 0.0000 'International Tables Vol C Tables 4.2.6.8 and 6.1.1.4'
N N 0.0066 0.0034 'International Tables Vol C Tables 4.2.6.8 and 6.1.1.4'
O O 0.0114 0.0062 'International Tables Vol C Tables 4.2.6.8 and 6.1.1.4'
Cl Cl 0.1507 0.1611 'International Tables Vol C Tables 4.2.6.8 and 6.1.1.4'
B B 0.0014 0.0007 'International Tables Vol C Tables 4.2.6.8 and 6.1.1.4'

loop_
_geom_angle_atom_site_label_1
_geom_angle_atom_site_label_2
_geom_angle_atom_site_label_3
_geom_angle
B1 O1 H1O 123.6(13)
B1 O2 H2O 114.9(12)
C4 N1 C3 122.674(18)
C4 N1 H1 117.5(12)
C3 N1 H1 119.8(12)
C5 C1 C2 117.583(18)
C5 C1 B1 122.252(18)
C2 C1 B1 120.162(18)
C3 C2 C1 120.58(2)
C3 C2 H2 121.4(10)
C1 C2 H2 118.0(10)
N1 C3 C2 119.258(19)
N1 C3 H3 112.3(10)
C2 C3 H3 128.5(10)
N1 C4 C5 119.92(2)
N1 C4 H4 116.8(10)
C5 C4 H4 123.2(10)
C4 C5 C1 119.99(2)
C4 C5 H5 122.2(10)
C1 C5 H5 117.8(10)
O2 B1 O1 120.60(2)
O2 B1 C1 116.580(19)
O1 B1 C1 122.69(2)

loop_
_geom_bond_atom_site_label_1
_geom_bond_atom_site_label_2
_geom_bond_distance
O1 B1 1.3589(3)
O1 H1O 0.942(19)
O2 B1 1.3557(3)
O2 H2O 0.887(18)
N1 C4 1.3408(4)
N1 C3 1.3425(3)
N1 H1 0.845(17)
C1 C5 1.4025(3)
C1 C2 1.4026(3)
C1 B1 1.5940(3)
C2 C3 1.3841(3)
C2 H2 0.938(16)
C3 H3 0.851(18)
C4 C5 1.3838(3)
C4 H4 0.899(15)
C5 H5 0.926(17)

loop_
_geom_torsion_atom_site_label_1
_geom_torsion_atom_site_label_2
_geom_torsion_atom_site_label_3
_geom_torsion_atom_site_label_4
_geom_torsion
C5 C1 C2 C3 0.35(4)
B1 C1 C2 C3 179.72(2)
C4 N1 C3 C2 -0.14(4)
C1 C2 C3 N1 -0.38(4)
C3 N1 C4 C5 0.68(4)
N1 C4 C5 C1 -0.69(4)
C2 C1 C5 C4 0.18(4)
B1 C1 C5 C4 -179.18(2)
C5 C1 B1 O2 174.19(2)
C2 C1 B1 O2 -5.15(3)
C5 C1 B1 O1 -1.82(4)
C2 C1 B1 O1 178.84(3)
